data_1527376
loop_
_publ_author_name
'Fornasini, M.L.'
'Mugnoli, A.'
'Palenzona, A.'

_publ_section_title
;
 Crystal structure of Y44 Ru25
;
_journal_name_full 'Journal of the Less-Common Metals'
_journal_page_first 149
_journal_page_last 156
_journal_volume 154
_journal_year 1989
_chemical_formula_sum 'Ru25 Y44'
_space_group_IT_number 52
_symmetry_space_group_name_Hall '-P 2a 2bc'
_symmetry_space_group_name_H-M 'P n n a'
_cell_angle_alpha 90
_cell_angle_beta 90
_cell_angle_gamma 90
_cell_formula_units_Z 4
_cell_length_a 28.08
_cell_length_b 15.195
_cell_length_c 15.195
_cell_volume 6483.336
_citation_journal_id_ASTM JCOMAH
_cod_data_source_file Fornasini_JCOMAH_1989_18.cif
_cod_data_source_block Ru25Y44
_cod_original_cell_volume 6483.335
_cod_database_code 1527376

loop_
_symmetry_equiv_pos_as_xyz
x,y,z
-x+1/2,-y,z
x,-y+1/2,-z+1/2
-x+1/2,y+1/2,-z+1/2
-x,-y,-z
x-1/2,y,-z
-x,y-1/2,z-1/2
x-1/2,-y-1/2,z-1/2

loop_
_atom_site_label
_atom_site_type_symbol
_atom_site_fract_x
_atom_site_fract_y
_atom_site_fract_z
_atom_site_occupancy
_atom_site_U_iso_or_equiv
Y20 Y 0.5565 0.2389 0.0939 1 0.0
Y4 Y 0.1086 0.0966 0.319 1 0.0
Ru1 Ru 0.25 0 0.3476 1 0.0
Y15 Y 0.3896 0.1062 0.6875 1 0.0
Ru10 Ru 0.8387 0.25 0.25 1 0.0
Y7 Y 0.1746 0.3062 0.6023 1 0.0
Y9 Y 0.1881 0.0018 0.9993 1 0.0
Y12 Y 0.2833 0.1899 0.5994 1 0.0
Ru9 Ru 0.7292 0.25 0.25 1 0.0
Ru16 Ru 0.3693 0.1472 0.5032 1 0.0
Y11 Y 0.2206 0.1001 0.1916 1 0.0
Y14 Y 0.3329 0.1945 0.1032 1 0.0
Ru13 Ru 0.1286 0.1566 0.516 1 0.0
Y22 Y 0.7835 0.0987 0.188 1 0.0
Ru15 Ru 0.2535 0.1501 0.001 1 0.0
Ru17 Ru 0.485 0.3483 0.5001 1 0.0
Y18 Y 0.4449 0.3234 0.1065 1 0.0
Ru7 Ru 0.4995 0.25 0.25 1 0.0
Y16 Y 0.3937 0.3164 0.5954 1 0.0
Ru8 Ru 0.6151 0.25 0.25 1 0.0
Y6 Y 0.1731 0.1025 0.6932 1 0.0
Y21 Y 0.5605 0.0153 0.0172 1 0.0
Ru4 Ru 0.1655 0.25 0.25 1 0.0
Y2 Y 0.0024 0.1063 0.1848 1 0.0
Y10 Y 0.2205 0.3121 0.0995 1 0.0
Y8 Y 0.1874 0.0026 0.5016 1 0.0
Ru14 Ru 0.1316 0.0046 0.1505 1 0.0
Ru11 Ru 0.9458 0.25 0.25 1 0.0
Ru2 Ru 0.25 0 0.6497 1 0.0
Ru18 Ru 0.628 0.018 0.1557 1 0.0
Ru12 Ru 0.0154 0.0003 0.3477 1 0.0
Ru3 Ru 0.0569 0.25 0.25 1 0.0
Ru5 Ru 0.2772 0.25 0.25 1 0.0
Y13 Y 0.3325 0.1013 0.3077 1 0.0
Y19 Y 0.5557 0.0933 0.2612 1 0.0
Y5 Y 0.113 0.1892 0.1053 1 0.0
Y1 Y 0.9998 0.3146 0.1063 1 0.0
Y3 Y 0.0614 0.0171 0.5134 1 0.0
Y17 Y 0.4441 0.1061 0.176 1 0.0
Ru6 Ru 0.3884 0.25 0.25 1 0.0
